data_7121261
loop_
_publ_author_name
'Zhu, Chao-Ze'
'Feng, Jian-Jun'
'Zhang, Junliang'

_publ_section_title
;
 Divergent synthesis of functionalized pyrrolidines and \g-amino ketones
 via rhodium-catalyzed switchable reactions of vinyl aziridines and silyl
 enol ethers.
;
_journal_issue 19
_journal_name_full 'Chemical communications (Cambridge, England)'
_journal_page_first 2401
_journal_page_last 2404
_journal_paper_doi 10.1039/c8cc00279g
_journal_volume 54
_journal_year 2018
_chemical_absolute_configuration ad
_chemical_formula_sum 'C35 H39 N O3 S Si'
_chemical_formula_weight 581.82
_chemical_name_systematic (2S,4S)-2-((tert-butyldiphenylsilyl)oxy)-2-phenyl-1-tosyl-4-vinylpyrrolidine
_space_group_IT_number 19
_space_group_name_Hall 'P 2ac 2ab'
_space_group_name_H-M_alt 'P 21 21 21'
_symmetry_cell_setting orthorhombic
_symmetry_space_group_name_Hall 'P 2ac 2ab'
_symmetry_space_group_name_H-M 'P 21 21 21'
_atom_sites_solution_hydrogens geom
_atom_sites_solution_primary direct
_atom_sites_solution_secondary difmap
_audit_creation_method SHELXL-97
_audit_update_record
;
2018-01-10 deposited with the CCDC.
2018-02-08 downloaded from the CCDC.
;
_cell_angle_alpha 90.00
_cell_angle_beta 90.00
_cell_angle_gamma 90.00
_cell_formula_units_Z 4
_cell_length_a 8.4929(13)
_cell_length_b 9.8371(16)
_cell_length_c 39.949(6)
_cell_measurement_reflns_used 3997
_cell_measurement_temperature 296(2)
_cell_measurement_theta_max 17.92
_cell_measurement_theta_min 2.45
_cell_volume 3337.6(9)
_computing_structure_refinement 'SHELXL-97 (Sheldrick, 2008)'
_computing_structure_solution 'SHELXS-97 (Sheldrick, 2008)'
_diffrn_ambient_temperature 296(2)
_diffrn_measured_fraction_theta_full 0.999
_diffrn_measured_fraction_theta_max 0.999
_diffrn_measurement_device_type 'Bruker Apex II CCD'
_diffrn_radiation_monochromator graphite
_diffrn_radiation_source 'fine-focus sealed tube'
_diffrn_radiation_type MoK\a
_diffrn_radiation_wavelength 0.71073
_diffrn_reflns_av_R_equivalents 0.0976
_diffrn_reflns_av_sigmaI/netI 0.0667
_diffrn_reflns_limit_h_max 10
_diffrn_reflns_limit_h_min -10
_diffrn_reflns_limit_k_max 11
_diffrn_reflns_limit_k_min -11
_diffrn_reflns_limit_l_max 42
_diffrn_reflns_limit_l_min -47
_diffrn_reflns_number 39213
_diffrn_reflns_theta_full 25.01
_diffrn_reflns_theta_max 25.01
_diffrn_reflns_theta_min 2.04
_exptl_absorpt_coefficient_mu 0.166
_exptl_absorpt_correction_T_max 0.9581
_exptl_absorpt_correction_T_min 0.9245
_exptl_absorpt_correction_type multi-scan
_exptl_absorpt_process_details sadabs
_exptl_crystal_colour colorless
_exptl_crystal_density_diffrn 1.158
_exptl_crystal_density_method 'not measured'
_exptl_crystal_description block
_exptl_crystal_F_000 1240
_exptl_crystal_size_max 0.48
_exptl_crystal_size_mid 0.32
_exptl_crystal_size_min 0.26
_refine_diff_density_max 0.235
_refine_diff_density_min -0.284
_refine_diff_density_rms 0.064
_refine_ls_abs_structure_details 'Flack H D (1983), Acta Cryst. A39, 876-881'
_refine_ls_abs_structure_Flack -0.02(9)
_refine_ls_extinction_method none
_refine_ls_goodness_of_fit_ref 1.014
_refine_ls_hydrogen_treatment constr
_refine_ls_matrix_type full
_refine_ls_number_parameters 370
_refine_ls_number_reflns 5892
_refine_ls_number_restraints 0
_refine_ls_restrained_S_all 1.014
_refine_ls_R_factor_all 0.0882
_refine_ls_R_factor_gt 0.0470
_refine_ls_shift/su_max 0.000
_refine_ls_shift/su_mean 0.000
_refine_ls_structure_factor_coef Fsqd
_refine_ls_weighting_details 'calc w=1/[\s^2^(Fo^2^)+(0.0475P)^2^+0.2626P] where P=(Fo^2^+2Fc^2^)/3'
_refine_ls_weighting_scheme calc
_refine_ls_wR_factor_gt 0.0932
_refine_ls_wR_factor_ref 0.1086
_reflns_number_gt 4014
_reflns_number_total 5892
_reflns_threshold_expression >2sigma(I)
_cod_data_source_file c8cc00279g2.cif
_cod_data_source_block z
_cod_depositor_comments
;
The following automatic conversions were performed:

'_symmetry_cell_setting' value 'Orthorhombic' changed to
'orthorhombic' according to
/home/data/users/saulius/crontab/automatic-downloads/rss-feeds/RSC/lib/dictionaries/cif_core.dic
dictionary named 'cif_core.dic' version 2.4.2 from 2011-04-26.

Automatic conversion script
Id: cif_fix_values 4973 2017-02-22 13:04:09Z antanas 

 Adding full bibliography for 7121261.cif.
;
_cod_original_sg_symbol_H-M P2(1)2(1)2(1)
_cod_database_code 7121261

loop_
_symmetry_equiv_pos_as_xyz
'x, y, z'
'-x+1/2, -y, z+1/2'
'-x, y+1/2, -z+1/2'
'x+1/2, -y+1/2, -z'

loop_
_atom_site_label
_atom_site_type_symbol
_atom_site_fract_x
_atom_site_fract_y
_atom_site_fract_z
_atom_site_U_iso_or_equiv
_atom_site_adp_type
_atom_site_occupancy
_atom_site_symmetry_multiplicity
_atom_site_calc_flag
_atom_site_refinement_flags
Si1 Si 0.78211(10) 0.70192(9) 0.08534(2) 0.0438(2) Uani 1 1 d .
S1 S 0.91301(10) 0.88713(10) 0.18457(2) 0.0581(3) Uani 1 1 d .
O1 O 0.9682(3) 1.0193(3) 0.17469(6) 0.0747(8) Uani 1 1 d .
O2 O 1.0058(3) 0.7691(3) 0.17818(6) 0.0685(7) Uani 1 1 d .
O3 O 0.7723(2) 0.6907(2) 0.12616(5) 0.0467(5) Uani 1 1 d .
N1 N 0.7445(3) 0.8662(3) 0.16600(6) 0.0506(7) Uani 1 1 d .
C1 C 0.6273(4) 0.5892(3) 0.06649(8) 0.0520(8) Uani 1 1 d .
C2 C 0.5959(5) 0.5861(4) 0.03225(9) 0.0660(10) Uani 1 1 d .
H2A H 0.6491 0.6455 0.0181 0.079 Uiso 1 1 calc R
C3 C 0.4868(5) 0.4965(5) 0.01878(12) 0.0836(13) Uani 1 1 d .
H3A H 0.4660 0.4974 -0.0041 0.100 Uiso 1 1 calc R
C4 C 0.4104(5) 0.4071(4) 0.03917(14) 0.0843(13) Uani 1 1 d .
H4A H 0.3384 0.3462 0.0301 0.101 Uiso 1 1 calc R
C5 C 0.4384(4) 0.4061(4) 0.07266(12) 0.0761(11) Uani 1 1 d .
H5A H 0.3850 0.3453 0.0864 0.091 Uiso 1 1 calc R
C6 C 0.5466(4) 0.4956(3) 0.08625(9) 0.0567(9) Uani 1 1 d .
H6A H 0.5658 0.4933 0.1092 0.068 Uiso 1 1 calc R
C7 C 0.7589(4) 0.8821(3) 0.07152(7) 0.0491(8) Uani 1 1 d .
C8 C 0.8585(4) 0.9805(3) 0.08485(9) 0.0617(9) Uani 1 1 d .
H8A H 0.9367 0.9542 0.0998 0.074 Uiso 1 1 calc R
C9 C 0.8444(5) 1.1162(4) 0.07651(10) 0.0766(11) Uani 1 1 d .
H9A H 0.9113 1.1801 0.0861 0.092 Uiso 1 1 calc R
C10 C 0.7328(5) 1.1563(4) 0.05421(10) 0.0746(11) Uani 1 1 d .
H10A H 0.7252 1.2474 0.0482 0.089 Uiso 1 1 calc R
C11 C 0.6316(5) 1.0632(4) 0.04067(9) 0.0719(11) Uani 1 1 d .
H11A H 0.5544 1.0912 0.0257 0.086 Uiso 1 1 calc R
C12 C 0.6440(4) 0.9269(3) 0.04928(8) 0.0588(9) Uani 1 1 d .
H12A H 0.5743 0.8645 0.0400 0.071 Uiso 1 1 calc R
C13 C 0.6799(4) 0.6225(4) 0.17967(8) 0.0551(9) Uani 1 1 d .
C14 C 0.7607(5) 0.5035(4) 0.17495(10) 0.0803(12) Uani 1 1 d .
H14A H 0.8175 0.4906 0.1553 0.096 Uiso 1 1 calc R
C15 C 0.7590(6) 0.4026(5) 0.19892(14) 0.1163(18) Uani 1 1 d .
H15A H 0.8150 0.3226 0.1954 0.140 Uiso 1 1 calc R
C16 C 0.6761(7) 0.4198(7) 0.22751(16) 0.132(2) Uani 1 1 d .
H16A H 0.6753 0.3516 0.2436 0.158 Uiso 1 1 calc R
C17 C 0.5946(6) 0.5356(7) 0.23275(12) 0.1084(18) Uani 1 1 d .
H17A H 0.5374 0.5465 0.2524 0.130 Uiso 1 1 calc R
C18 C 0.5956(5) 0.6394(5) 0.20881(9) 0.0803(12) Uani 1 1 d .
H18A H 0.5397 0.7192 0.2126 0.096 Uiso 1 1 calc R
C19 C 0.8746(3) 0.8969(4) 0.22772(8) 0.0502(8) Uani 1 1 d .
C20 C 0.8742(4) 0.7812(4) 0.24729(9) 0.0640(10) Uani 1 1 d .
H20A H 0.8975 0.6971 0.2379 0.077 Uiso 1 1 calc R
C21 C 0.8392(5) 0.7912(5) 0.28087(9) 0.0746(11) Uani 1 1 d .
H21A H 0.8410 0.7130 0.2940 0.090 Uiso 1 1 calc R
C22 C 0.8015(4) 0.9133(4) 0.29565(9) 0.0656(10) Uani 1 1 d .
C23 C 0.8065(4) 1.0281(4) 0.27607(10) 0.0662(10) Uani 1 1 d .
H23A H 0.7868 1.1124 0.2857 0.079 Uiso 1 1 calc R
C24 C 0.8404(4) 1.0206(4) 0.24218(9) 0.0606(10) Uani 1 1 d .
H24A H 0.8401 1.0991 0.2292 0.073 Uiso 1 1 calc R
C25 C 0.9823(4) 0.6323(3) 0.07416(7) 0.0488(8) Uani 1 1 d .
C26 C 1.1133(4) 0.7033(4) 0.09278(10) 0.0858(13) Uani 1 1 d .
H26A H 1.2126 0.6645 0.0864 0.129 Uiso 1 1 calc R
H26B H 1.0981 0.6922 0.1164 0.129 Uiso 1 1 calc R
H26C H 1.1125 0.7983 0.0873 0.129 Uiso 1 1 calc R
C27 C 0.9877(5) 0.4816(3) 0.08314(10) 0.0816(13) Uani 1 1 d .
H27A H 1.0893 0.4453 0.0776 0.122 Uiso 1 1 calc R
H27B H 0.9079 0.4339 0.0708 0.122 Uiso 1 1 calc R
H27C H 0.9692 0.4708 0.1067 0.122 Uiso 1 1 calc R
C28 C 1.0103(5) 0.6466(5) 0.03669(9) 0.0981(16) Uani 1 1 d .
H28A H 1.1121 0.6107 0.0312 0.147 Uiso 1 1 calc R
H28B H 1.0056 0.7408 0.0306 0.147 Uiso 1 1 calc R
H28C H 0.9307 0.5971 0.0247 0.147 Uiso 1 1 calc R
C29 C 0.6797(3) 0.7359(3) 0.15335(8) 0.0459(8) Uani 1 1 d .
C30 C 0.5118(4) 0.7781(3) 0.14299(8) 0.0535(9) Uani 1 1 d .
H30A H 0.4830 0.7349 0.1220 0.064 Uiso 1 1 calc R
H30B H 0.4367 0.7510 0.1600 0.064 Uiso 1 1 calc R
C31 C 0.5118(4) 0.9326(3) 0.13901(8) 0.0527(9) Uani 1 1 d .
H31A H 0.5540 0.9554 0.1169 0.063 Uiso 1 1 calc R
C32 C 0.6297(4) 0.9769(4) 0.16553(9) 0.0610(9) Uani 1 1 d .
H32A H 0.6792 1.0623 0.1595 0.073 Uiso 1 1 calc R
H32B H 0.5793 0.9870 0.1872 0.073 Uiso 1 1 calc R
C33 C 0.3531(4) 0.9945(4) 0.14250(10) 0.0662(10) Uani 1 1 d .
H33A H 0.2994 0.9795 0.1625 0.079 Uiso 1 1 calc R
C34 C 0.2836(5) 1.0675(4) 0.11998(12) 0.0961(14) Uani 1 1 d .
H34A H 0.3334 1.0847 0.0997 0.115 Uiso 1 1 calc R
H34B H 0.1839 1.1027 0.1241 0.115 Uiso 1 1 calc R
C35 C 0.7602(6) 0.9227(5) 0.33182(9) 0.1126(17) Uani 1 1 d .
H35A H 0.7384 1.0157 0.3375 0.169 Uiso 1 1 calc R
H35B H 0.8468 0.8904 0.3451 0.169 Uiso 1 1 calc R
H35C H 0.6688 0.8681 0.3362 0.169 Uiso 1 1 calc R

loop_
_atom_site_aniso_label
_atom_site_aniso_U_11
_atom_site_aniso_U_22
_atom_site_aniso_U_33
_atom_site_aniso_U_23
_atom_site_aniso_U_13
_atom_site_aniso_U_12
Si1 0.0470(5) 0.0433(5) 0.0411(5) -0.0010(4) -0.0006(4) -0.0004(4)
S1 0.0446(5) 0.0770(7) 0.0527(5) -0.0078(5) 0.0000(4) -0.0047(5)
O1 0.0661(16) 0.0902(19) 0.0677(18) -0.0005(14) 0.0087(13) -0.0289(15)
O2 0.0462(13) 0.0927(19) 0.0668(17) -0.0189(13) -0.0009(11) 0.0131(13)
O3 0.0495(12) 0.0517(12) 0.0389(12) -0.0005(10) 0.0014(10) 0.0062(11)
N1 0.0429(16) 0.0576(16) 0.0512(16) -0.0122(12) -0.0062(13) 0.0053(13)
C1 0.049(2) 0.050(2) 0.057(2) -0.0052(17) -0.0028(17) 0.0045(17)
C2 0.080(3) 0.059(2) 0.059(2) -0.0071(18) -0.016(2) -0.002(2)
C3 0.086(3) 0.082(3) 0.082(3) -0.025(3) -0.033(3) 0.012(3)
C4 0.063(3) 0.066(3) 0.124(4) -0.025(3) -0.025(3) 0.002(2)
C5 0.057(2) 0.057(2) 0.115(4) -0.009(2) 0.001(2) -0.004(2)
C6 0.051(2) 0.049(2) 0.070(2) -0.0087(19) 0.0019(19) 0.0008(17)
C7 0.054(2) 0.0478(18) 0.0451(18) -0.0027(15) 0.0078(16) 0.0079(17)
C8 0.063(2) 0.048(2) 0.074(3) 0.0002(19) -0.003(2) 0.0053(18)
C9 0.082(3) 0.046(2) 0.102(3) -0.002(2) -0.008(2) 0.001(2)
C10 0.088(3) 0.049(2) 0.087(3) 0.005(2) 0.003(3) 0.012(2)
C11 0.086(3) 0.068(3) 0.062(3) 0.0035(19) -0.009(2) 0.025(2)
C12 0.069(2) 0.055(2) 0.052(2) -0.0044(17) -0.0063(19) 0.0088(18)
C13 0.0383(18) 0.074(2) 0.053(2) 0.0152(19) -0.0027(16) -0.0030(18)
C14 0.066(3) 0.086(3) 0.089(3) 0.041(2) 0.012(2) 0.008(2)
C15 0.090(4) 0.115(4) 0.144(5) 0.077(4) 0.014(3) 0.002(3)
C16 0.088(4) 0.177(6) 0.129(5) 0.104(5) -0.003(4) -0.008(4)
C17 0.073(3) 0.180(6) 0.072(3) 0.054(4) 0.014(3) -0.017(4)
C18 0.067(3) 0.118(3) 0.056(2) 0.015(2) 0.011(2) -0.007(3)
C19 0.0411(18) 0.062(2) 0.048(2) -0.0059(18) -0.0113(15) 0.0010(17)
C20 0.064(2) 0.069(3) 0.059(3) -0.010(2) -0.0159(19) 0.015(2)
C21 0.081(3) 0.089(3) 0.054(3) 0.010(2) -0.012(2) 0.013(2)
C22 0.066(2) 0.083(3) 0.048(2) -0.010(2) -0.0051(19) 0.002(2)
C23 0.065(2) 0.068(3) 0.065(3) -0.016(2) 0.000(2) 0.002(2)
C24 0.060(2) 0.064(2) 0.058(2) -0.0020(19) -0.0063(18) -0.0086(19)
C25 0.0511(19) 0.050(2) 0.046(2) -0.0036(15) 0.0040(15) 0.0010(16)
C26 0.054(2) 0.081(3) 0.122(4) -0.027(3) 0.000(2) 0.005(2)
C27 0.069(3) 0.052(2) 0.124(4) 0.004(2) 0.003(3) 0.0133(19)
C28 0.097(3) 0.133(4) 0.064(3) 0.008(3) 0.027(2) 0.036(3)
C29 0.0405(18) 0.057(2) 0.0403(19) -0.0037(15) 0.0006(14) 0.0006(15)
C30 0.0446(18) 0.064(2) 0.052(2) -0.0019(17) -0.0030(16) 0.0035(17)
C31 0.046(2) 0.061(2) 0.051(2) -0.0074(16) 0.0028(16) 0.0116(16)
C32 0.052(2) 0.064(2) 0.067(2) -0.0099(19) -0.0012(18) 0.0024(18)
C33 0.054(2) 0.070(2) 0.074(3) -0.009(2) 0.000(2) 0.013(2)
C34 0.066(3) 0.080(3) 0.142(4) 0.006(3) -0.011(3) 0.015(2)
C35 0.148(5) 0.136(4) 0.054(3) -0.009(2) -0.004(3) 0.005(4)

loop_
_atom_type_symbol
_atom_type_description
_atom_type_scat_dispersion_real
_atom_type_scat_dispersion_imag
_atom_type_scat_source
C C 0.0033 0.0016 'International Tables Vol C Tables 4.2.6.8 and 6.1.1.4'
H H 0.0000 0.0000 'International Tables Vol C Tables 4.2.6.8 and 6.1.1.4'
N N 0.0061 0.0033 'International Tables Vol C Tables 4.2.6.8 and 6.1.1.4'
O O 0.0106 0.0060 'International Tables Vol C Tables 4.2.6.8 and 6.1.1.4'
Si Si 0.0817 0.0704 'International Tables Vol C Tables 4.2.6.8 and 6.1.1.4'
S S 0.1246 0.1234 'International Tables Vol C Tables 4.2.6.8 and 6.1.1.4'

loop_
_geom_angle_atom_site_label_1
_geom_angle_atom_site_label_2
_geom_angle_atom_site_label_3
_geom_angle
O3 Si1 C7 110.68(12)
O3 Si1 C1 108.93(13)
C7 Si1 C1 111.60(15)
O3 Si1 C25 104.89(12)
C7 Si1 C25 111.71(14)
C1 Si1 C25 108.76(14)
O2 S1 O1 120.48(15)
O2 S1 N1 107.54(14)
O1 S1 N1 106.05(15)
O2 S1 C19 108.84(15)
O1 S1 C19 106.27(16)
N1 S1 C19 106.95(14)
C29 O3 Si1 140.64(19)
C32 N1 C29 113.1(2)
C32 N1 S1 119.9(2)
C29 N1 S1 126.3(2)
C6 C1 C2 116.6(3)
C6 C1 Si1 120.5(3)
C2 C1 Si1 122.7(3)
C3 C2 C1 121.5(4)
C3 C2 H2A 119.3
C1 C2 H2A 119.3
C4 C3 C2 119.7(4)
C4 C3 H3A 120.1
C2 C3 H3A 120.1
C5 C4 C3 120.6(4)
C5 C4 H4A 119.7
C3 C4 H4A 119.7
C4 C5 C6 119.9(4)
C4 C5 H5A 120.1
C6 C5 H5A 120.1
C5 C6 C1 121.7(4)
C5 C6 H6A 119.2
C1 C6 H6A 119.2
C12 C7 C8 116.7(3)
C12 C7 Si1 124.3(3)
C8 C7 Si1 118.9(2)
C9 C8 C7 121.8(3)
C9 C8 H8A 119.1
C7 C8 H8A 119.1
C10 C9 C8 119.9(4)
C10 C9 H9A 120.0
C8 C9 H9A 120.0
C9 C10 C11 120.2(3)
C9 C10 H10A 119.9
C11 C10 H10A 119.9
C10 C11 C12 120.1(4)
C10 C11 H11A 120.0
C12 C11 H11A 120.0
C11 C12 C7 121.2(3)
C11 C12 H12A 119.4
C7 C12 H12A 119.4
C14 C13 C18 118.6(3)
C14 C13 C29 121.9(3)
C18 C13 C29 119.5(3)
C13 C14 C15 121.0(4)
C13 C14 H14A 119.5
C15 C14 H14A 119.5
C16 C15 C14 120.1(5)
C16 C15 H15A 119.9
C14 C15 H15A 119.9
C15 C16 C17 120.2(5)
C15 C16 H16A 119.9
C17 C16 H16A 119.9
C16 C17 C18 120.5(5)
C16 C17 H17A 119.8
C18 C17 H17A 119.8
C13 C18 C17 119.6(4)
C13 C18 H18A 120.2
C17 C18 H18A 120.2
C24 C19 C20 119.4(3)
C24 C19 S1 119.9(3)
C20 C19 S1 120.7(3)
C21 C20 C19 119.5(3)
C21 C20 H20A 120.2
C19 C20 H20A 120.2
C20 C21 C22 122.0(4)
C20 C21 H21A 119.0
C22 C21 H21A 119.0
C21 C22 C23 117.8(3)
C21 C22 C35 121.7(4)
C23 C22 C35 120.6(4)
C22 C23 C24 121.2(4)
C22 C23 H23A 119.4
C24 C23 H23A 119.4
C19 C24 C23 120.0(3)
C19 C24 H24A 120.0
C23 C24 H24A 120.0
C26 C25 C28 109.1(3)
C26 C25 C27 108.2(3)
C28 C25 C27 108.4(3)
C26 C25 Si1 112.3(2)
C28 C25 Si1 109.9(2)
C27 C25 Si1 108.9(2)
C25 C26 H26A 109.5
C25 C26 H26B 109.5
H26A C26 H26B 109.5
C25 C26 H26C 109.5
H26A C26 H26C 109.5
H26B C26 H26C 109.5
C25 C27 H27A 109.5
C25 C27 H27B 109.5
H27A C27 H27B 109.5
C25 C27 H27C 109.5
H27A C27 H27C 109.5
H27B C27 H27C 109.5
C25 C28 H28A 109.5
C25 C28 H28B 109.5
H28A C28 H28B 109.5
C25 C28 H28C 109.5
H28A C28 H28C 109.5
H28B C28 H28C 109.5
O3 C29 N1 109.1(2)
O3 C29 C13 107.3(2)
N1 C29 C13 113.2(2)
O3 C29 C30 113.2(2)
N1 C29 C30 101.6(2)
C13 C29 C30 112.4(3)
C31 C30 C29 107.2(3)
C31 C30 H30A 110.3
C29 C30 H30A 110.3
C31 C30 H30B 110.3
C29 C30 H30B 110.3
H30A C30 H30B 108.5
C33 C31 C32 114.5(3)
C33 C31 C30 113.4(3)
C32 C31 C30 102.3(3)
C33 C31 H31A 108.8
C32 C31 H31A 108.8
C30 C31 H31A 108.8
N1 C32 C31 103.5(2)
N1 C32 H32A 111.1
C31 C32 H32A 111.1
N1 C32 H32B 111.1
C31 C32 H32B 111.1
H32A C32 H32B 109.0
C34 C33 C31 125.2(4)
C34 C33 H33A 117.4
C31 C33 H33A 117.4
C33 C34 H34A 120.0
C33 C34 H34B 120.0
H34A C34 H34B 120.0
C22 C35 H35A 109.5
C22 C35 H35B 109.5
H35A C35 H35B 109.5
C22 C35 H35C 109.5
H35A C35 H35C 109.5
H35B C35 H35C 109.5

loop_
_geom_bond_atom_site_label_1
_geom_bond_atom_site_label_2
_geom_bond_distance
Si1 O3 1.637(2)
Si1 C7 1.867(3)
Si1 C1 1.877(3)
Si1 C25 1.886(3)
S1 O2 1.426(2)
S1 O1 1.437(3)
S1 N1 1.625(3)
S1 C19 1.757(3)
O3 C29 1.413(3)
N1 C32 1.462(4)
N1 C29 1.484(4)
C1 C6 1.393(4)
C1 C2 1.394(4)
C2 C3 1.387(5)
C2 H2A 0.9300
C3 C4 1.363(6)
C3 H3A 0.9300
C4 C5 1.359(5)
C4 H4A 0.9300
C5 C6 1.384(5)
C5 H5A 0.9300
C6 H6A 0.9300
C7 C12 1.391(4)
C7 C8 1.392(4)
C8 C9 1.381(5)
C8 H8A 0.9300
C9 C10 1.359(5)
C9 H9A 0.9300
C10 C11 1.367(5)
C10 H10A 0.9300
C11 C12 1.388(5)
C11 H11A 0.9300
C12 H12A 0.9300
C13 C14 1.370(5)
C13 C18 1.377(5)
C13 C29 1.532(4)
C14 C15 1.380(5)
C14 H14A 0.9300
C15 C16 1.352(7)
C15 H15A 0.9300
C16 C17 1.349(7)
C16 H16A 0.9300
C17 C18 1.399(6)
C17 H17A 0.9300
C18 H18A 0.9300
C19 C24 1.377(4)
C19 C20 1.381(5)
C20 C21 1.378(4)
C20 H20A 0.9300
C21 C22 1.376(5)
C21 H21A 0.9300
C22 C23 1.375(5)
C22 C35 1.490(5)
C23 C24 1.386(5)
C23 H23A 0.9300
C24 H24A 0.9300
C25 C26 1.510(5)
C25 C28 1.522(4)
C25 C27 1.525(4)
C26 H26A 0.9600
C26 H26B 0.9600
C26 H26C 0.9600
C27 H27A 0.9600
C27 H27B 0.9600
C27 H27C 0.9600
C28 H28A 0.9600
C28 H28B 0.9600
C28 H28C 0.9600
C29 C30 1.542(4)
C30 C31 1.527(4)
C30 H30A 0.9700
C30 H30B 0.9700
C31 C33 1.486(5)
C31 C32 1.521(4)
C31 H31A 0.9800
C32 H32A 0.9700
C32 H32B 0.9700
C33 C34 1.294(5)
C33 H33A 0.9300
C34 H34A 0.9300
C34 H34B 0.9300
C35 H35A 0.9600
C35 H35B 0.9600
C35 H35C 0.9600

loop_
_geom_torsion_atom_site_label_1
_geom_torsion_atom_site_label_2
_geom_torsion_atom_site_label_3
_geom_torsion_atom_site_label_4
_geom_torsion
C7 Si1 O3 C29 47.2(3)
C1 Si1 O3 C29 -75.8(3)
C25 Si1 O3 C29 167.9(3)
O2 S1 N1 C32 -174.3(2)
O1 S1 N1 C32 -44.1(3)
C19 S1 N1 C32 69.0(3)
O2 S1 N1 C29 16.3(3)
O1 S1 N1 C29 146.4(3)
C19 S1 N1 C29 -100.5(3)
O3 Si1 C1 C6 -11.4(3)
C7 Si1 C1 C6 -134.0(3)
C25 Si1 C1 C6 102.4(3)
O3 Si1 C1 C2 173.8(3)
C7 Si1 C1 C2 51.3(3)
C25 Si1 C1 C2 -72.4(3)
C6 C1 C2 C3 1.5(5)
Si1 C1 C2 C3 176.4(3)
C1 C2 C3 C4 -1.3(6)
C2 C3 C4 C5 0.8(6)
C3 C4 C5 C6 -0.6(6)
C4 C5 C6 C1 0.8(5)
C2 C1 C6 C5 -1.2(5)
Si1 C1 C6 C5 -176.3(3)
O3 Si1 C7 C12 -123.2(3)
C1 Si1 C7 C12 -1.7(3)
C25 Si1 C7 C12 120.3(3)
O3 Si1 C7 C8 54.6(3)
C1 Si1 C7 C8 176.1(2)
C25 Si1 C7 C8 -61.9(3)
C12 C7 C8 C9 0.0(5)
Si1 C7 C8 C9 -177.9(3)
C7 C8 C9 C10 -1.3(6)
C8 C9 C10 C11 1.7(6)
C9 C10 C11 C12 -0.9(6)
C10 C11 C12 C7 -0.3(6)
C8 C7 C12 C11 0.8(5)
Si1 C7 C12 C11 178.6(3)
C18 C13 C14 C15 -0.5(6)
C29 C13 C14 C15 -179.8(4)
C13 C14 C15 C16 0.4(7)
C14 C15 C16 C17 0.0(8)
C15 C16 C17 C18 -0.4(9)
C14 C13 C18 C17 0.1(6)
C29 C13 C18 C17 179.5(4)
C16 C17 C18 C13 0.3(7)
O2 S1 C19 C24 156.0(3)
O1 S1 C19 C24 24.9(3)
N1 S1 C19 C24 -88.1(3)
O2 S1 C19 C20 -25.7(3)
O1 S1 C19 C20 -156.8(3)
N1 S1 C19 C20 90.2(3)
C24 C19 C20 C21 0.2(5)
S1 C19 C20 C21 -178.1(3)
C19 C20 C21 C22 1.1(6)
C20 C21 C22 C23 -2.9(6)
C20 C21 C22 C35 178.6(4)
C21 C22 C23 C24 3.3(6)
C35 C22 C23 C24 -178.2(4)
C20 C19 C24 C23 0.2(5)
S1 C19 C24 C23 178.5(3)
C22 C23 C24 C19 -2.0(5)
O3 Si1 C25 C26 -54.4(3)
C7 Si1 C25 C26 65.5(3)
C1 Si1 C25 C26 -170.9(3)
O3 Si1 C25 C28 -176.0(3)
C7 Si1 C25 C28 -56.1(3)
C1 Si1 C25 C28 67.6(3)
O3 Si1 C25 C27 65.3(3)
C7 Si1 C25 C27 -174.7(2)
C1 Si1 C25 C27 -51.1(3)
Si1 O3 C29 N1 -90.9(3)
Si1 O3 C29 C13 146.0(2)
Si1 O3 C29 C30 21.4(4)
C32 N1 C29 O3 122.5(3)
S1 N1 C29 O3 -67.4(3)
C32 N1 C29 C13 -118.0(3)
S1 N1 C29 C13 52.1(4)
C32 N1 C29 C30 2.8(3)
S1 N1 C29 C30 172.9(2)
C14 C13 C29 O3 0.4(4)
C18 C13 C29 O3 -179.0(3)
C14 C13 C29 N1 -120.1(3)
C18 C13 C29 N1 60.6(4)
C14 C13 C29 C30 125.4(3)
C18 C13 C29 C30 -53.9(4)
O3 C29 C30 C31 -97.6(3)
N1 C29 C30 C31 19.2(3)
C13 C29 C30 C31 140.6(3)
C29 C30 C31 C33 -157.0(3)
C29 C30 C31 C32 -33.2(3)
C29 N1 C32 C31 -23.4(4)
S1 N1 C32 C31 165.8(2)
C33 C31 C32 N1 156.6(3)
C30 C31 C32 N1 33.5(3)
C32 C31 C33 C34 121.3(4)
C30 C31 C33 C34 -121.8(4)
